data_2243643
loop_
_publ_author_name
'Setifi, Zouaoui'
'Ferjani, Hela'
'Setifi, Fatima'
'Ezzine, Safa'
'Al-Douh, Mohammed Hadi'

_publ_section_title
;
 Synthesis, crystal structure and Hirshfeld surface analysis of
 bis{2-[(pyridin-2-yl)amino]pyridinium} tetracyanonickelate(II)
;
_journal_coeditor_code HB7948
_journal_issue 11
_journal_name_full 'Acta Crystallographica Section E'
_journal_page_first 1794
_journal_page_last 1798
_journal_paper_doi 10.1107/S205698902001419X
_journal_volume 76
_journal_year 2020
_chemical_formula_iupac '(C10 H10 N3)2 [Ni (C N)4]'
_chemical_formula_moiety '2(C10 H10 N3), C4 N4 Ni 2-'
_chemical_formula_sum 'C24 H20 N10 Ni'
_chemical_formula_weight 507.21
_chemical_name_common
;
Bis{2-[(pyridin-2-yl)amino]pyridinium} tetracyanonickelate(II)
;
_space_group_crystal_system triclinic
_space_group_IT_number 2
_space_group_name_Hall '-P 1'
_space_group_name_H-M_alt 'P -1'
_atom_sites_solution_hydrogens geom
_atom_sites_solution_primary direct
_audit_creation_method SHELXL-2014/7
_cell_angle_alpha 100.182(2)
_cell_angle_beta 98.729(2)
_cell_angle_gamma 97.444(2)
_cell_formula_units_Z 1
_cell_length_a 7.1046(4)
_cell_length_b 9.1467(4)
_cell_length_c 9.3833(4)
_cell_measurement_reflns_used 7173
_cell_measurement_temperature 273(2)
_cell_measurement_theta_max 27.875
_cell_measurement_theta_min 2.818
_cell_volume 585.49(5)
_computing_cell_refinement
;
CrysAlis RED (Oxford Diffraction, 2009)
;
_computing_data_collection
;
CrysAlis CCD (Oxford Diffraction, 2009)
;
_computing_data_reduction
;
CrysAlis RED (Oxford Diffraction, 2009)
;
_computing_molecular_graphics
;
DIAMOND (Brandenburg, 2006)
;
_computing_publication_material
;
publCIF (Westrip, 2010)
;
_computing_structure_refinement
;
<i>SHELXL2014/7</i> (Sheldrick, 2015b)
;
_computing_structure_solution
;
SHELXS97 (Sheldrick, 2015a)
;
_diffrn_ambient_temperature 273(2)
_diffrn_measured_fraction_theta_full 0.991
_diffrn_measured_fraction_theta_max 0.992
_diffrn_measurement_device_type 'Oxford Diffraction Xcalibur Sapphire CCD detector'
_diffrn_measurement_method '\w scans'
_diffrn_radiation_type MoK\a
_diffrn_radiation_wavelength 0.71073
_diffrn_reflns_av_R_equivalents 0.0523
_diffrn_reflns_av_unetI/netI 0.0447
_diffrn_reflns_limit_h_max 10
_diffrn_reflns_limit_h_min -10
_diffrn_reflns_limit_k_max 13
_diffrn_reflns_limit_k_min -13
_diffrn_reflns_limit_l_max 13
_diffrn_reflns_limit_l_min -13
_diffrn_reflns_number 16272
_diffrn_reflns_theta_full 25.242
_diffrn_reflns_theta_max 30.559
_diffrn_reflns_theta_min 2.241
_diffrn_source 'Enhance (Mo) X-ray Source'
_exptl_absorpt_coefficient_mu 0.863
_exptl_absorpt_correction_T_max 0.962
_exptl_absorpt_correction_T_min 0.914
_exptl_absorpt_correction_type multi-scan
_exptl_absorpt_process_details
;
(CrysAlis RED; Oxford Diffraction, 2009)
;
_exptl_crystal_colour 'Pale yellow'
_exptl_crystal_density_diffrn 1.439
_exptl_crystal_description plate
_exptl_crystal_F_000 262
_exptl_crystal_size_max 0.350
_exptl_crystal_size_mid 0.230
_exptl_crystal_size_min 0.190
_refine_diff_density_max 1.010
_refine_diff_density_min -0.344
_refine_ls_extinction_coef 0.091(17)
_refine_ls_extinction_expression Fc^*^=kFc[1+0.001xFc^2^\l^3^/sin(2\q)]^-1/4^
_refine_ls_extinction_method
;
SHELXL-2014/7 (Sheldrick 2014
;
_refine_ls_goodness_of_fit_ref 1.074
_refine_ls_hydrogen_treatment constr
_refine_ls_matrix_type full
_refine_ls_number_parameters 161
_refine_ls_number_reflns 3572
_refine_ls_number_restraints 0
_refine_ls_restrained_S_all 1.074
_refine_ls_R_factor_all 0.0769
_refine_ls_R_factor_gt 0.0475
_refine_ls_shift/su_max 0.000
_refine_ls_shift/su_mean 0.000
_refine_ls_structure_factor_coef Fsqd
_refine_ls_weighting_details 'w=1/[\s^2^(Fo^2^)+(0.0546P)^2^+0.3025P] where P=(Fo^2^+2Fc^2^)/3'
_refine_ls_weighting_scheme calc
_refine_ls_wR_factor_gt 0.1124
_refine_ls_wR_factor_ref 0.1342
_reflns_number_gt 2659
_reflns_number_total 3572
_reflns_threshold_expression 'I > 2\s(I)'
_cod_data_source_file hb7948sup1.cif
_cod_data_source_block I
_cod_database_code 2243643
_shelx_space_group_comment
;
The symmetry employed for this shelxl refinement is uniquely defined
by the following loop, which should always be used as a source of
symmetry information in preference to the above space-group names.
They are only intended as comments.
;

loop_
_space_group_symop_operation_xyz
'x, y, z'
'-x, -y, -z'

loop_
_atom_site_type_symbol
_atom_site_label
_atom_site_fract_x
_atom_site_fract_y
_atom_site_fract_z
_atom_site_U_iso_or_equiv
_atom_site_adp_type
_atom_site_calc_flag
_atom_site_occupancy
_atom_site_disorder_assembly
_atom_site_disorder_group
Ni Ni1 0.5000 0.0000 0.0000 0.04195(19) Uani d 1 . .
C C1 0.6743(4) 0.0656(3) 0.1772(3) 0.0508(6) Uani d 1 . .
N N1 0.7800(5) 0.1080(3) 0.2861(3) 0.0745(8) Uani d 1 . .
C C2 0.3639(4) 0.1552(3) 0.0568(2) 0.0455(5) Uani d 1 . .
N N2 0.2831(4) 0.2503(3) 0.0942(3) 0.0624(6) Uani d 1 . .
N N4 0.1820(3) 0.7199(2) 0.3981(2) 0.0445(4) Uani d 1 . .
H H4A 0.1949 0.7110 0.4886 0.053 Uiso calc 1 . .
N N5 0.2473(3) 0.5418(2) 0.5852(2) 0.0484(5) Uani d 1 . .
N N3 0.2311(3) 0.4715(2) 0.3342(2) 0.0492(5) Uani d 1 . .
H H3A 0.2354 0.3997 0.2625 0.059 Uiso calc 1 . .
C C3 0.1977(3) 0.6028(3) 0.2949(3) 0.0422(5) Uani d 1 . .
C C8 0.2592(3) 0.4356(3) 0.4722(3) 0.0443(5) Uani d 1 . .
C C5 0.1462(4) 0.8522(3) 0.3626(3) 0.0508(6) Uani d 1 . .
H H5 0.1351 0.9313 0.4365 0.061 Uiso calc 1 . .
C C4 0.1807(4) 0.6192(3) 0.1479(3) 0.0503(6) Uani d 1 . .
H H4 0.1942 0.5397 0.0753 0.060 Uiso calc 1 . .
C C12 0.3276(4) 0.2629(3) 0.6262(4) 0.0595(7) Uani d 1 . .
H H12 0.3538 0.1690 0.6407 0.071 Uiso calc 1 . .
C C7 0.1442(4) 0.7522(3) 0.1118(3) 0.0557(6) Uani d 1 . .
H H7 0.1314 0.7635 0.0144 0.067 Uiso calc 1 . .
C C10 0.2763(4) 0.5097(3) 0.7197(3) 0.0553(6) Uani d 1 . .
H H10 0.2695 0.5836 0.7998 0.066 Uiso calc 1 . .
C C6 0.1264(4) 0.8713(3) 0.2224(3) 0.0564(7) Uani d 1 . .
H H6 0.1013 0.9625 0.1994 0.068 Uiso calc 1 . .
C C9 0.3006(4) 0.2930(3) 0.4869(3) 0.0524(6) Uani d 1 . .
H H9 0.3096 0.2214 0.4055 0.063 Uiso calc 1 . .
C C11 0.3157(4) 0.3727(4) 0.7447(3) 0.0591(7) Uani d 1 . .
H H11 0.3341 0.3540 0.8397 0.071 Uiso calc 1 . .

loop_
_atom_site_aniso_label
_atom_site_aniso_U_11
_atom_site_aniso_U_22
_atom_site_aniso_U_33
_atom_site_aniso_U_12
_atom_site_aniso_U_13
_atom_site_aniso_U_23
Ni1 0.0617(3) 0.0339(2) 0.0330(2) 0.01697(18) 0.01155(18) 0.00464(15)
C1 0.0751(18) 0.0380(12) 0.0419(12) 0.0238(11) 0.0105(12) 0.0040(9)
N1 0.100(2) 0.0626(15) 0.0527(14) 0.0317(15) -0.0091(14) -0.0053(12)
C2 0.0628(15) 0.0412(12) 0.0328(10) 0.0168(11) 0.0073(10) 0.0028(9)
N2 0.0820(17) 0.0554(13) 0.0494(12) 0.0333(12) 0.0076(12) -0.0032(10)
N4 0.0475(11) 0.0447(10) 0.0424(10) 0.0101(8) 0.0080(8) 0.0096(8)
N5 0.0520(12) 0.0482(11) 0.0468(11) 0.0092(9) 0.0106(9) 0.0115(9)
N3 0.0664(14) 0.0403(10) 0.0421(10) 0.0166(9) 0.0133(10) 0.0022(8)
C3 0.0382(12) 0.0411(11) 0.0485(12) 0.0077(9) 0.0070(9) 0.0123(9)
C8 0.0402(12) 0.0451(12) 0.0495(13) 0.0045(9) 0.0081(10) 0.0160(10)
C5 0.0544(15) 0.0406(12) 0.0582(15) 0.0106(10) 0.0111(12) 0.0090(11)
C4 0.0538(15) 0.0525(14) 0.0450(13) 0.0137(11) 0.0095(11) 0.0069(10)
C12 0.0574(16) 0.0509(15) 0.0743(19) 0.0069(12) 0.0059(14) 0.0294(14)
C7 0.0589(16) 0.0636(16) 0.0505(14) 0.0141(13) 0.0117(12) 0.0228(12)
C10 0.0572(16) 0.0640(16) 0.0456(13) 0.0076(13) 0.0120(12) 0.0126(12)
C6 0.0593(16) 0.0494(14) 0.0670(17) 0.0147(12) 0.0115(13) 0.0242(13)
C9 0.0585(16) 0.0417(12) 0.0576(15) 0.0091(11) 0.0097(12) 0.0109(11)
C11 0.0514(15) 0.0747(19) 0.0545(15) 0.0034(13) 0.0068(12) 0.0291(14)

loop_
_atom_type_symbol
_atom_type_description
_atom_type_scat_dispersion_real
_atom_type_scat_dispersion_imag
_atom_type_scat_source
C C 0.0033 0.0016 'International Tables Vol C Tables 4.2.6.8 and 6.1.1.4'
H H 0.0000 0.0000 'International Tables Vol C Tables 4.2.6.8 and 6.1.1.4'
N N 0.0061 0.0033 'International Tables Vol C Tables 4.2.6.8 and 6.1.1.4'
Ni Ni 0.3393 1.1124 'International Tables Vol C Tables 4.2.6.8 and 6.1.1.4'

loop_
_geom_angle_atom_site_label_1
_geom_angle_atom_site_label_2
_geom_angle_atom_site_label_3
_geom_angle_site_symmetry_1
_geom_angle_site_symmetry_3
_geom_angle
_geom_angle_publ_flag
C2 Ni1 C2 . 2_655 180.0 ?
C2 Ni1 C1 . . 89.06(10) ?
C2 Ni1 C1 2_655 . 90.94(10) ?
C2 Ni1 C1 . 2_655 90.94(10) ?
C2 Ni1 C1 2_655 2_655 89.06(10) ?
C1 Ni1 C1 . 2_655 180.0 ?
N1 C1 Ni1 . . 178.8(2) ?
N2 C2 Ni1 . . 178.6(2) ?
C3 N4 C5 . . 121.3(2) ?
C3 N4 H4A . . 119.4 ?
C5 N4 H4A . . 119.4 ?
C8 N5 C10 . . 117.8(2) ?
C3 N3 C8 . . 129.7(2) ?
C3 N3 H3A . . 115.1 ?
C8 N3 H3A . . 115.1 ?
N4 C3 N3 . . 119.7(2) ?
N4 C3 C4 . . 119.0(2) ?
N3 C3 C4 . . 121.3(2) ?
N5 C8 N3 . . 117.0(2) ?
N5 C8 C9 . . 123.4(2) ?
N3 C8 C9 . . 119.6(2) ?
C6 C5 N4 . . 121.3(2) ?
C6 C5 H5 . . 119.4 ?
N4 C5 H5 . . 119.4 ?
C7 C4 C3 . . 119.8(2) ?
C7 C4 H4 . . 120.1 ?
C3 C4 H4 . . 120.1 ?
C9 C12 C11 . . 119.7(3) ?
C9 C12 H12 . . 120.2 ?
C11 C12 H12 . . 120.2 ?
C4 C7 C6 . . 119.5(2) ?
C4 C7 H7 . . 120.3 ?
C6 C7 H7 . . 120.3 ?
N5 C10 C11 . . 122.9(3) ?
N5 C10 H10 . . 118.5 ?
C11 C10 H10 . . 118.5 ?
C5 C6 C7 . . 119.1(2) ?
C5 C6 H6 . . 120.4 ?
C7 C6 H6 . . 120.4 ?
C12 C9 C8 . . 117.4(3) ?
C12 C9 H9 . . 121.3 ?
C8 C9 H9 . . 121.3 ?
C10 C11 C12 . . 118.8(3) ?
C10 C11 H11 . . 120.6 ?
C12 C11 H11 . . 120.6 ?

loop_
_geom_bond_atom_site_label_1
_geom_bond_atom_site_label_2
_geom_bond_site_symmetry_2
_geom_bond_distance
_geom_bond_publ_flag
Ni1 C2 . 1.865(2) ?
Ni1 C2 2_655 1.865(2) ?
Ni1 C1 . 1.867(3) ?
Ni1 C1 2_655 1.867(3) ?
C1 N1 . 1.145(4) ?
C2 N2 . 1.136(3) ?
N4 C3 . 1.340(3) ?
N4 C5 . 1.355(3) ?
N4 H4A . 0.8600 ?
N5 C8 . 1.326(3) ?
N5 C10 . 1.337(3) ?
N3 C3 . 1.355(3) ?
N3 C8 . 1.383(3) ?
N3 H3A . 0.8600 ?
C3 C4 . 1.402(3) ?
C8 C9 . 1.399(3) ?
C5 C6 . 1.346(4) ?
C5 H5 . 0.9300 ?
C4 C7 . 1.365(4) ?
C4 H4 . 0.9300 ?
C12 C9 . 1.373(4) ?
C12 C11 . 1.381(4) ?
C12 H12 . 0.9300 ?
C7 C6 . 1.399(4) ?
C7 H7 . 0.9300 ?
C10 C11 . 1.371(4) ?
C10 H10 . 0.9300 ?
C6 H6 . 0.9300 ?
C9 H9 . 0.9300 ?
C11 H11 . 0.9300 ?

loop_
_geom_hbond_atom_site_label_D
_geom_hbond_atom_site_label_H
_geom_hbond_atom_site_label_A
_geom_hbond_site_symmetry_A
_geom_hbond_distance_DH
_geom_hbond_distance_HA
_geom_hbond_distance_DA
_geom_hbond_angle_DHA
N3 H3A N2 . 0.86 2.00 2.853(3) 172
N4 H4A N5 . 0.86 1.97 2.629(3) 132
N4 H4A N1 2_666 0.86 2.41 3.055(3) 132
C5 H5 N1 2_666 0.93 2.68 3.206(4) 117

_cod_database_fobs_code 2243643
